data_7054923
loop_
_publ_author_name
'Marin, Luminita'
'van der Lee, Arie'
'Shova, Sergiu'
'Arvinte, Adina'
'Barboiu, Mihail'

_publ_section_title
;
 Molecular amorphous glasses toward large azomethine crystals with
 aggregation-induced emission
;
_journal_issue 8
_journal_name_full 'New J. Chem.'
_journal_page_first 6404
_journal_paper_doi 10.1039/C5NJ01052G
_journal_volume 39
_journal_year 2015
_chemical_formula_moiety 'C25 H27 N O6'
_chemical_formula_sum 'C25 H27 N O6'
_chemical_formula_weight 437.48
_space_group_crystal_system monoclinic
_space_group_IT_number 14
_space_group_name_Hall '-P 2yn'
_space_group_name_H-M_alt 'P 1 21/n 1'
_atom_sites_solution_hydrogens difmap
_atom_sites_solution_primary iterative
_audit_update_record
;
2015-06-05 deposited with the CCDC.
2015-06-10 downloaded from the CCDC.
;
_cell_angle_alpha 90
_cell_angle_beta 94.550(3)
_cell_angle_gamma 90
_cell_formula_units_Z 4
_cell_length_a 5.04160(18)
_cell_length_b 13.6467(5)
_cell_length_c 31.0182(11)
_cell_measurement_reflns_used 4995
_cell_measurement_temperature 175
_cell_measurement_theta_max 28.9480
_cell_measurement_theta_min 4.5780
_cell_volume 2127.36(13)
_computing_cell_refinement
;
CrysAlisPro, Agilent Technologies,
Version 1.171.36.32 (release 02-08-2013 CrysAlis171 .NET)
(compiled Aug  2 2013,16:46:58)
;
_computing_data_collection
;
CrysAlisPro, Agilent Technologies,
Version 1.171.36.32 (release 02-08-2013 CrysAlis171 .NET)
(compiled Aug  2 2013,16:46:58)
;
_computing_data_reduction
;
CrysAlisPro, Agilent Technologies,
Version 1.171.36.32 (release 02-08-2013 CrysAlis171 .NET)
(compiled Aug  2 2013,16:46:58)
;
_computing_molecular_graphics 'CAMERON (Watkin et al., 1996)'
_computing_publication_material 'CRYSTALS (Betteridge et al., 2003)'
_computing_structure_refinement 'CRYSTALS (Betteridge et al., 2003)'
_computing_structure_solution 'Superflip (Palatinus & Chapuis, 2007)'
_diffrn_ambient_temperature 175
_diffrn_detector_area_resol_mean 16.0143
_diffrn_measured_fraction_theta_full 0.978
_diffrn_measured_fraction_theta_max 0.906
_diffrn_measurement_details
;
  1 omega  -36.00   80.00   1.0000   10.0000
omega____ theta____ kappa____ phi______ frames
    -       17.9412    0.0000  150.0000 116

  2 omega   30.00   86.00   1.0000   10.0000
omega____ theta____ kappa____ phi______ frames
    -       17.9412 -149.0000 -131.0000 56

  3 omega  -40.00   44.00   1.0000   10.0000
omega____ theta____ kappa____ phi______ frames
    -      -18.7224   38.0000   90.0000 84

  4 omega  -77.00  -49.00   1.0000   10.0000
omega____ theta____ kappa____ phi______ frames
    -      -18.7224  130.0000   53.0000 28

  5 omega   -8.00   90.00   1.0000   10.0000
omega____ theta____ kappa____ phi______ frames
    -       17.9412   38.0000    0.0000 98

  6 omega   -8.00   90.00   1.0000   10.0000
omega____ theta____ kappa____ phi______ frames
    -       17.9412   38.0000 -150.0000 98

  7 omega  -12.00   32.00   1.0000   10.0000
omega____ theta____ kappa____ phi______ frames
    -       17.9412   77.0000  -90.0000 44

  8 omega  -86.00  -29.00   1.0000   10.0000
omega____ theta____ kappa____ phi______ frames
    -      -18.7224  141.0000 -132.0000 57

;
_diffrn_measurement_device Area
_diffrn_measurement_device_type 'Xcalibur, Sapphire3, Gemini'
_diffrn_measurement_method '\w scans'
_diffrn_orient_matrix_UB_11 -0.0194145000
_diffrn_orient_matrix_UB_12 -0.0162489000
_diffrn_orient_matrix_UB_13 -0.0217403000
_diffrn_orient_matrix_UB_21 0.0062943000
_diffrn_orient_matrix_UB_22 0.0491713000
_diffrn_orient_matrix_UB_23 -0.0072649000
_diffrn_orient_matrix_UB_31 0.1396503000
_diffrn_orient_matrix_UB_32 -0.0044750000
_diffrn_orient_matrix_UB_33 -0.0008565000
_diffrn_radiation_monochromator graphite
_diffrn_radiation_source 'Enhance (Mo) X-ray Source'
_diffrn_radiation_type 'Mo K\a'
_diffrn_radiation_wavelength 0.71073
_diffrn_reflns_av_R_equivalents 0.032
_diffrn_reflns_av_unetI/netI 0.0450
_diffrn_reflns_limit_h_max 6
_diffrn_reflns_limit_h_min -6
_diffrn_reflns_limit_k_max 18
_diffrn_reflns_limit_k_min -18
_diffrn_reflns_limit_l_max 39
_diffrn_reflns_limit_l_min -41
_diffrn_reflns_number 23748
_diffrn_reflns_theta_full 25.236
_diffrn_reflns_theta_max 29.007
_diffrn_reflns_theta_min 4.321
_exptl_absorpt_coefficient_mu 0.098
_exptl_absorpt_correction_T_max 1.00000
_exptl_absorpt_correction_T_min 0.99101
_exptl_absorpt_correction_type multi-scan
_exptl_absorpt_process_details
;
CrysAlisPro, Agilent Technologies,
Version 1.171.36.32 (release 02-08-2013 CrysAlis171 .NET)
(compiled Aug  2 2013,16:46:58)
Empirical absorption correction using spherical harmonics,
 implemented in SCALE3 ABSPACK scaling algorithm.
;
_exptl_crystal_colour yellow
_exptl_crystal_density_diffrn 1.366
_exptl_crystal_density_method 'not measured'
_exptl_crystal_description prism
_exptl_crystal_F_000 928
_exptl_crystal_size_max 0.550
_exptl_crystal_size_mid 0.350
_exptl_crystal_size_min 0.300
_refine_diff_density_max 0.68
_refine_diff_density_min -0.32
_refine_ls_extinction_method None
_refine_ls_goodness_of_fit_ref 1.1293
_refine_ls_hydrogen_treatment constr
_refine_ls_matrix_type full
_refine_ls_number_parameters 289
_refine_ls_number_reflns 4041
_refine_ls_number_restraints 0
_refine_ls_R_factor_all 0.0691
_refine_ls_R_factor_gt 0.0520
_refine_ls_shift/su_max 0.0006944
_refine_ls_shift/su_mean 0.0000507
_refine_ls_structure_factor_coef F
_refine_ls_weighting_details
;
 Method, part 1, Chebychev polynomial, (Watkin, 1994, Prince, 1982) 
 [weight] = 1.0/[A~0~*T~0~(x)+A~1~*T~1~(x) ... +A~n-1~]*T~n-1~(x)] 
 where A~i~ are the Chebychev coefficients listed below and x= Fcalc/Fmax 
 Method = Robust Weighting (Prince, 1982) 
 W = [weight] * [1-(deltaF/6*sigmaF)^2^]^2^ 
 A~i~ are:
 13.5 5.73 11.2 3.79 
;
_refine_ls_weighting_scheme calc
_refine_ls_wR_factor_all 0.0620
_refine_ls_wR_factor_gt 0.0549
_refine_ls_wR_factor_ref 0.0549
_reflns_limit_h_max 6
_reflns_limit_h_min -6
_reflns_limit_k_max 18
_reflns_limit_k_min 0
_reflns_limit_l_max 41
_reflns_limit_l_min 0
_reflns_number_gt 4041
_reflns_number_total 5125
_reflns_threshold_expression I>2.0\s(I)
_oxford_diffrn_Wilson_B_factor 2.49
_oxford_diffrn_Wilson_scale 0.04
_oxford_refine_ls_r_factor_ref 0.0520
_oxford_refine_ls_scale 4.707(10)
_oxford_reflns_number_all 5125
_oxford_reflns_threshold_expression_ref I>2.0\s(I)
_cod_data_source_file c5nj01052g1.cif
_cod_data_source_block 13
_cod_depositor_comments 'Adding full bibliography for 7054919--7054928.cif.'
_cod_original_cell_volume 2127.37(13)
_cod_original_sg_symbol_H-M 'P 21/n '
_cod_database_code 7054923
_cell_oxdiff_length_a 5.04159(15)
_cell_oxdiff_length_b 13.6457(7)
_cell_oxdiff_length_c 31.0207(12)
_cell_oxdiff_angle_alpha 89.994(4)
_cell_oxdiff_angle_beta 94.550(3)
_cell_oxdiff_angle_gamma 90.001(3)
_cell_oxdiff_volume 2127.37(16)
_montpellier_reflns_maxres 0.73
_montpellier_reflns_completeness_maxres 90.61
_montpellier_reflns_redundancy_maxres 4.58

loop_
_space_group_symop_id
_space_group_symop_operation_xyz
1 x,y,z
2 -x,-y,-z
3 x+1/2,-y+1/2,z+1/2
4 -x+1/2,y+1/2,-z+1/2

loop_
_atom_site_label
_atom_site_type_symbol
_atom_site_fract_x
_atom_site_fract_y
_atom_site_fract_z
_atom_site_U_iso_or_equiv
_atom_site_occupancy
_atom_site_adp_type
_atom_site_refinement_flags_posn
_atom_site_disorder_assembly
_atom_site_disorder_group
O1 O 0.2637(2) 0.80227(8) 0.52711(3) 0.0252 1.0000 Uani . . .
C2 C 0.0928(3) 0.88377(10) 0.53298(5) 0.0239 1.0000 Uani . . .
C3 C -0.0217(3) 0.86878(11) 0.57588(5) 0.0265 1.0000 Uani . . .
O4 O 0.1743(2) 0.89172(8) 0.61006(4) 0.0307 1.0000 Uani . . .
C5 C 0.2078(3) 0.81876(12) 0.64316(5) 0.0314 1.0000 Uani . . .
C6 C 0.3863(3) 0.73633(12) 0.63038(5) 0.0317 1.0000 Uani . . .
O7 O 0.4344(2) 0.67635(10) 0.66788(4) 0.0378 1.0000 Uani . . .
C8 C 0.5295(4) 0.57937(13) 0.65839(6) 0.0395 1.0000 Uani . . .
C9 C 0.8085(4) 0.57557(13) 0.64493(5) 0.0366 1.0000 Uani . . .
O10 O 0.8299(3) 0.60847(8) 0.60165(4) 0.0357 1.0000 Uani . . .
C11 C 0.7621(4) 0.53675(12) 0.57001(6) 0.0368 1.0000 Uani . . .
C12 C 0.7806(4) 0.58397(12) 0.52658(5) 0.0344 1.0000 Uani . . .
O13 O 0.5677(2) 0.65288(8) 0.52069(4) 0.0328 1.0000 Uani . . .
C14 C 0.5849(3) 0.72260(10) 0.48953(5) 0.0246 1.0000 Uani . . .
C15 C 0.4178(3) 0.80438(11) 0.49286(4) 0.0224 1.0000 Uani . . .
C16 C 0.4232(3) 0.87881(11) 0.46261(5) 0.0251 1.0000 Uani . . .
C17 C 0.5939(3) 0.87459(11) 0.42927(5) 0.0263 1.0000 Uani . . .
C18 C 0.7595(3) 0.79421(11) 0.42624(4) 0.0252 1.0000 Uani . . .
C19 C 0.7517(3) 0.71799(11) 0.45625(5) 0.0275 1.0000 Uani . . .
H191 H 0.8637 0.6635 0.4538 0.0326 1.0000 Uiso R . .
N20 N 0.9411(3) 0.78184(10) 0.39414(4) 0.0302 1.0000 Uani . . .
C21 C 1.0107(3) 0.85054(12) 0.36853(4) 0.0274 1.0000 Uani . . .
C22 C 1.2034(3) 0.83225(12) 0.33769(4) 0.0274 1.0000 Uani . . .
C23 C 1.2855(3) 0.90912(12) 0.30940(4) 0.0267 1.0000 Uani . . .
C24 C 1.4796(3) 0.88769(13) 0.27989(5) 0.0306 1.0000 Uani . . .
C25 C 1.5592(3) 0.96228(15) 0.25196(5) 0.0375 1.0000 Uani . . .
C26 C 1.4537(4) 1.05395(15) 0.25249(5) 0.0400 1.0000 Uani . . .
C27 C 1.2626(4) 1.07561(15) 0.28158(6) 0.0397 1.0000 Uani . . .
C28 C 1.1818(3) 1.00507(13) 0.30945(5) 0.0336 1.0000 Uani . . .
H281 H 1.0518 1.0211 0.3283 0.0399 1.0000 Uiso R . .
H271 H 1.1866 1.1385 0.2820 0.0479 1.0000 Uiso R . .
H261 H 1.5050 1.1026 0.2334 0.0484 1.0000 Uiso R . .
H251 H 1.6859 0.9468 0.2329 0.0445 1.0000 Uiso R . .
C29 C 1.5890(3) 0.79179(14) 0.27896(5) 0.0375 1.0000 Uani . . .
C30 C 1.5146(4) 0.72022(14) 0.30564(6) 0.0403 1.0000 Uani . . .
C31 C 1.3203(4) 0.73873(13) 0.33567(5) 0.0345 1.0000 Uani . . .
O32 O 1.2574(3) 0.66636(9) 0.36104(5) 0.0482 1.0000 Uani . . .
H301 H 1.5914 0.6571 0.3051 0.0482 1.0000 Uiso R . .
H291 H 1.7163 0.7786 0.2594 0.0450 1.0000 Uiso R . .
H211 H 0.9328 0.9146 0.3704 0.0331 1.0000 Uiso R . .
H171 H 0.5934 0.9259 0.4092 0.0312 1.0000 Uiso R . .
H161 H 0.3093 0.9333 0.4642 0.0299 1.0000 Uiso R . .
H122 H 0.9540 0.6182 0.5257 0.0414 1.0000 Uiso R . .
H121 H 0.7687 0.5354 0.5041 0.0416 1.0000 Uiso R . .
H112 H 0.8849 0.4818 0.5731 0.0436 1.0000 Uiso R . .
H111 H 0.5820 0.5120 0.5720 0.0430 1.0000 Uiso R . .
H92 H 0.9220 0.6208 0.6652 0.0445 1.0000 Uiso R . .
H91 H 0.8752 0.5072 0.6485 0.0434 1.0000 Uiso R . .
H82 H 0.5332 0.5417 0.6859 0.0485 1.0000 Uiso R . .
H81 H 0.4025 0.5470 0.6360 0.0476 1.0000 Uiso R . .
H62 H 0.5502 0.7636 0.6214 0.0381 1.0000 Uiso R . .
H61 H 0.2993 0.6982 0.6066 0.0377 1.0000 Uiso R . .
H52 H 0.2882 0.8515 0.6686 0.0384 1.0000 Uiso R . .
H51 H 0.0377 0.7925 0.6501 0.0371 1.0000 Uiso R . .
H32 H -0.1760 0.9125 0.5774 0.0325 1.0000 Uiso R . .
H31 H -0.0831 0.8013 0.5780 0.0315 1.0000 Uiso R . .
H22 H 0.1912 0.9444 0.5329 0.0279 1.0000 Uiso R . .
H21 H -0.0487 0.8867 0.5091 0.0289 1.0000 Uiso R . .
H321 H 1.1185 0.6906 0.3790 0.0500 0.5000 Uiso R 1 2
H201 H 1.0134 0.7246 0.3908 0.0500 0.5000 Uiso R 2 1

loop_
_atom_site_aniso_label
_atom_site_aniso_U_11
_atom_site_aniso_U_22
_atom_site_aniso_U_33
_atom_site_aniso_U_23
_atom_site_aniso_U_13
_atom_site_aniso_U_12
O1 0.0273(5) 0.0258(5) 0.0237(5) 0.0070(4) 0.0091(4) 0.0053(4)
C2 0.0235(6) 0.0228(7) 0.0253(7) 0.0040(5) 0.0021(5) 0.0028(5)
C3 0.0245(7) 0.0279(7) 0.0277(7) 0.0033(6) 0.0056(5) 0.0043(5)
O4 0.0397(6) 0.0266(5) 0.0257(5) 0.0018(4) 0.0019(4) -0.0008(5)
C5 0.0355(8) 0.0358(8) 0.0234(7) 0.0040(6) 0.0046(6) 0.0040(6)
C6 0.0272(7) 0.0395(9) 0.0294(8) 0.0112(6) 0.0080(6) 0.0066(6)
O7 0.0406(6) 0.0451(7) 0.0284(6) 0.0130(5) 0.0069(5) 0.0109(5)
C8 0.0420(9) 0.0363(9) 0.0414(9) 0.0168(7) 0.0111(7) 0.0058(7)
C9 0.0411(9) 0.0355(8) 0.0339(8) 0.0116(7) 0.0067(7) 0.0065(7)
O10 0.0464(7) 0.0286(6) 0.0331(6) 0.0075(5) 0.0101(5) 0.0034(5)
C11 0.0521(10) 0.0234(8) 0.0365(9) 0.0065(6) 0.0140(7) 0.0093(7)
C12 0.0457(9) 0.0261(7) 0.0336(8) 0.0052(6) 0.0168(7) 0.0111(7)
O13 0.0408(6) 0.0275(6) 0.0328(6) 0.0115(4) 0.0190(5) 0.0107(5)
C14 0.0297(7) 0.0221(7) 0.0225(6) 0.0024(5) 0.0055(5) -0.0012(5)
C15 0.0205(6) 0.0275(7) 0.0193(6) 0.0013(5) 0.0029(5) -0.0013(5)
C16 0.0256(7) 0.0271(7) 0.0225(7) 0.0048(5) 0.0008(5) 0.0014(5)
C17 0.0283(7) 0.0305(8) 0.0200(6) 0.0068(5) 0.0010(5) -0.0055(6)
C18 0.0291(7) 0.0302(7) 0.0171(6) -0.0022(5) 0.0056(5) -0.0080(6)
C19 0.0346(8) 0.0246(7) 0.0246(7) -0.0015(5) 0.0109(6) -0.0006(6)
N20 0.0373(7) 0.0322(7) 0.0224(6) -0.0021(5) 0.0106(5) -0.0064(5)
C21 0.0298(7) 0.0339(8) 0.0193(6) -0.0037(6) 0.0064(5) -0.0060(6)
C22 0.0315(7) 0.0334(8) 0.0181(6) -0.0056(6) 0.0061(5) -0.0073(6)
C23 0.0266(7) 0.0380(8) 0.0158(6) -0.0029(6) 0.0038(5) -0.0069(6)
C24 0.0279(7) 0.0469(9) 0.0176(6) -0.0055(6) 0.0049(5) -0.0094(6)
C25 0.0335(8) 0.0596(12) 0.0208(7) -0.0025(7) 0.0100(6) -0.0116(8)
C26 0.0420(9) 0.0534(11) 0.0253(8) 0.0083(7) 0.0069(7) -0.0143(8)
C27 0.0460(10) 0.0428(10) 0.0308(8) 0.0073(7) 0.0055(7) -0.0048(8)
C28 0.0365(8) 0.0406(9) 0.0251(7) 0.0015(6) 0.0113(6) -0.0022(7)
C29 0.0354(8) 0.0512(10) 0.0274(8) -0.0125(7) 0.0123(6) -0.0039(7)
C30 0.0462(10) 0.0398(9) 0.0365(9) -0.0111(7) 0.0135(7) -0.0004(8)
C31 0.0435(9) 0.0339(8) 0.0268(8) -0.0063(6) 0.0079(7) -0.0076(7)
O32 0.0693(9) 0.0310(6) 0.0477(7) -0.0008(6) 0.0263(7) -0.0019(6)

loop_
_atom_type_symbol
_atom_type_scat_dispersion_real
_atom_type_scat_dispersion_imag
_atom_type_scat_Cromer_Mann_a1
_atom_type_scat_Cromer_Mann_b1
_atom_type_scat_Cromer_Mann_a2
_atom_type_scat_Cromer_Mann_b2
_atom_type_scat_Cromer_Mann_a3
_atom_type_scat_Cromer_Mann_b3
_atom_type_scat_Cromer_Mann_a4
_atom_type_scat_Cromer_Mann_b4
_atom_type_scat_Cromer_Mann_c
_atom_type_scat_source
C 0.0033 0.0016 2.3100 20.8439 1.0200 10.2075 1.5886 0.5687 0.8650 51.6512 0.2156 'International Tables Vol C 4.2.6.8 and 6.1.1.4'
H 0.0000 0.0000 0.4930 10.5109 0.3229 26.1257 0.1402 3.1424 0.0408 57.7998 0.0030 'International Tables Vol C 4.2.6.8 and 6.1.1.4'
N 0.0061 0.0033 12.2126 0.0057 3.1322 9.8933 2.0125 28.9975 1.1663 0.5826 -11.5290 'International Tables Vol C 4.2.6.8 and 6.1.1.4'
O 0.0106 0.0060 3.0485 13.2771 2.2868 5.7011 1.5463 0.3239 0.8670 32.9089 0.2508 'International Tables Vol C 4.2.6.8 and 6.1.1.4'

loop_
_montpellier_diffrn_reflns_class_number
_montpellier_diffrn_reflns_class_d_res_high
_montpellier_diffrn_reflns_class_d_res_low
_montpellier_diffrn_reflns_class_redundancy
_montpellier_diffrn_reflns_class_av_i/ui
_diffrn_reflns_class_av_R_eq
_montpellier_diffrn_reflns_class_completeness_shell
_montpellier_diffrn_reflns_class_cumul_completeness
0 100.0 1.63 6.5 98.83 0.015 96.0 96.04
1 1.63 1.30 6.3 34.95 0.033 100.0 97.98
2 1.30 1.14 5.9 25.93 0.036 100.0 98.64
3 1.14 1.03 5.2 19.68 0.048 100.0 98.98
4 1.03 0.96 4.8 12.56 0.072 100.0 99.18
5 0.96 0.90 4.5 9.44 0.097 100.0 99.32
6 0.90 0.85 4.1 7.64 0.120 100.0 99.41
7 0.85 0.82 3.8 5.37 0.170 100.0 99.49
8 0.82 0.79 3.1 4.96 0.172 98.2 99.34
9 0.79 0.73 1.7 3.42 0.172 50.8 90.61

loop_
_geom_angle_atom_site_label_1
_geom_angle_atom_site_label_2
_geom_angle_atom_site_label_3
_geom_angle
_geom_angle_publ_flag
C2 O1 C15 117.99(11) yes
O1 C2 C3 106.53(11) yes
O1 C2 H22 110.6 no
C3 C2 H22 110.6 no
O1 C2 H21 110.1 no
C3 C2 H21 111.3 no
H22 C2 H21 107.8 no
C2 C3 O4 109.61(12) yes
C2 C3 H32 108.6 no
O4 C3 H32 109.6 no
C2 C3 H31 109.5 no
O4 C3 H31 111.3 no
H32 C3 H31 108.2 no
C3 O4 C5 114.60(12) yes
O4 C5 C6 111.60(12) yes
O4 C5 H52 106.3 no
C6 C5 H52 109.7 no
O4 C5 H51 111.1 no
C6 C5 H51 109.8 no
H52 C5 H51 108.1 no
C5 C6 O7 106.19(12) yes
C5 C6 H62 109.2 no
O7 C6 H62 111.2 no
C5 C6 H61 110.7 no
O7 C6 H61 110.3 no
H62 C6 H61 109.2 no
C6 O7 C8 113.37(13) yes
O7 C8 C9 114.95(15) yes
O7 C8 H82 106.4 no
C9 C8 H82 105.5 no
O7 C8 H81 109.8 no
C9 C8 H81 110.7 no
H82 C8 H81 109.3 no
C8 C9 O10 113.15(14) yes
C8 C9 H92 107.5 no
O10 C9 H92 107.9 no
C8 C9 H91 108.5 no
O10 C9 H91 110.5 no
H92 C9 H91 109.2 no
C9 O10 C11 113.86(13) yes
O10 C11 C12 107.32(13) yes
O10 C11 H112 110.5 no
C12 C11 H112 109.5 no
O10 C11 H111 111.8 no
C12 C11 H111 109.3 no
H112 C11 H111 108.4 no
C11 C12 O13 107.33(12) yes
C11 C12 H122 110.1 no
O13 C12 H122 109.9 no
C11 C12 H121 110.5 no
O13 C12 H121 111.0 no
H122 C12 H121 108.1 no
C12 O13 C14 117.42(11) yes
O13 C14 C15 115.39(12) yes
O13 C14 C19 125.00(13) yes
C15 C14 C19 119.60(13) yes
C14 C15 O1 114.93(12) yes
C14 C15 C16 119.20(13) yes
O1 C15 C16 125.87(13) yes
C15 C16 C17 121.16(14) yes
C15 C16 H161 119.9 no
C17 C16 H161 119.0 no
C16 C17 C18 119.47(13) yes
C16 C17 H171 119.5 no
C18 C17 H171 121.1 no
C17 C18 C19 119.65(13) yes
C17 C18 N20 124.66(13) yes
C19 C18 N20 115.68(13) yes
C18 C19 C14 120.89(14) yes
C18 C19 H191 119.0 no
C14 C19 H191 120.1 no
C18 N20 C21 124.54(14) yes
C18 N20 H201 119.3 no
C21 N20 H201 116.2 no
N20 C21 C22 120.83(15) yes
N20 C21 H211 119.3 no
C22 C21 H211 119.9 no
C21 C22 C23 121.18(14) yes
C21 C22 C31 119.59(14) yes
C23 C22 C31 119.21(13) yes
C22 C23 C24 119.01(15) yes
C22 C23 C28 123.24(13) yes
C24 C23 C28 117.75(14) yes
C23 C24 C25 119.28(16) yes
C23 C24 C29 119.36(15) yes
C25 C24 C29 121.36(15) yes
C24 C25 C26 121.58(15) yes
C24 C25 H251 118.0 no
C26 C25 H251 120.4 no
C25 C26 C27 119.41(16) yes
C25 C26 H261 121.0 no
C27 C26 H261 119.6 no
C26 C27 C28 120.59(18) yes
C26 C27 H271 120.1 no
C28 C27 H271 119.3 no
C23 C28 C27 121.38(15) yes
C23 C28 H281 119.6 no
C27 C28 H281 119.0 no
C24 C29 C30 121.73(15) yes
C24 C29 H291 118.5 no
C30 C29 H291 119.7 no
C29 C30 C31 120.64(17) yes
C29 C30 H301 120.9 no
C31 C30 H301 118.5 no
C30 C31 C22 120.05(15) yes
C30 C31 O32 117.88(16) yes
C22 C31 O32 122.08(15) yes
C31 O32 H321 107.6 no

loop_
_geom_bond_atom_site_label_1
_geom_bond_atom_site_label_2
_geom_bond_distance
_geom_bond_publ_flag
O1 C2 1.4273(17) yes
O1 C15 1.3652(16) yes
C2 C3 1.506(2) yes
C2 H22 0.964 no
C2 H21 0.987 no
C3 O4 1.4257(19) yes
C3 H32 0.985 no
C3 H31 0.976 no
O4 C5 1.4305(18) yes
C5 C6 1.513(2) yes
C5 H52 0.967 no
C5 H51 0.969 no
C6 O7 1.4272(18) yes
C6 H62 0.967 no
C6 H61 0.978 no
O7 C8 1.446(2) yes
C8 C9 1.500(2) yes
C8 H82 0.995 no
C8 H81 1.007 no
C9 O10 1.4277(19) yes
C9 H92 1.022 no
C9 H91 0.996 no
O10 C11 1.409(2) yes
C11 C12 1.503(2) yes
C11 H112 0.972 no
C11 H111 0.976 no
C12 O13 1.4280(19) yes
C12 H122 0.994 no
C12 H121 0.960 no
O13 C14 1.3640(17) yes
C14 C15 1.407(2) yes
C14 C19 1.3835(19) yes
C15 C16 1.3845(19) yes
C16 C17 1.398(2) yes
C16 H161 0.943 no
C17 C18 1.386(2) yes
C17 H171 0.938 no
C18 C19 1.399(2) yes
C18 N20 1.4151(18) yes
C19 H191 0.940 no
N20 C21 1.2950(19) yes
N20 H201 0.872 no
C21 C22 1.438(2) yes
C21 H211 0.962 no
C22 C23 1.449(2) yes
C22 C31 1.409(2) yes
C23 C24 1.422(2) yes
C23 C28 1.410(2) yes
C24 C25 1.415(2) yes
C24 C29 1.421(3) yes
C25 C26 1.360(3) yes
C25 H251 0.929 no
C26 C27 1.403(3) yes
C26 H261 0.939 no
C27 C28 1.377(2) yes
C27 H271 0.941 no
C28 H281 0.938 no
C29 C30 1.352(3) yes
C29 H291 0.935 no
C30 C31 1.427(2) yes
C30 H301 0.945 no
C31 O32 1.317(2) yes
O32 H321 0.987 no

loop_
_geom_hbond_atom_site_label_D
_geom_hbond_atom_site_label_H
_geom_hbond_atom_site_label_A
_geom_hbond_site_symmetry_A
_geom_hbond_angle_DHA
_geom_hbond_distance_DH
_geom_hbond_distance_HA
_geom_hbond_distance_DA
_geom_hbond_publ_flag
C28 H281 O4 2_676 159.48(4) 0.938 2.592 3.486(2) yes
C9 H91 O32 2_766 143.04(6) 0.996 2.472 3.322(2) yes
O32 H321 N20 . 148.45(6) 0.987 1.624 2.518(2) yes
N20 H201 O32 . 140.56(6) 0.872 1.783 2.518(2) yes
